data_7000957
loop_
_publ_author_name
'Gural'skiy, Il'ya A.'
'Escudero, Daniel'
'Frontera, Antonio'
'Solntsev, Pavlo V.'
'Rusanov, Eduard B.'
'Chernega, Alexander N.'
'Krautscheid, Harald'
'Domasevitch, Konstantin V.'

_publ_section_title
;
 1,2,4,5-Tetrazine: an unprecedented \m4-coordination that enhances
 ability for anion&#x22EF;\p interactions
;
_journal_issue 15
_journal_name_full 'Dalton Transactions'
_journal_page_first 2856
_journal_page_last 2864
_journal_paper_doi 10.1039/b818125j
_journal_year 2009
_chemical_formula_moiety '2(C4 H6 N4), 6Ag, 6(C F3 O3 S), 4(H2 O)'
_chemical_formula_sum 'C14 H20 Ag6 F18 N8 O22 S6'
_chemical_formula_weight 1833.96
_chemical_name_common
;Silver(i) Triflate 3:1 complex with 2,6-dimethyl-1,2,4,5-
tetrazine, dihydrate
;
_chemical_name_systematic
;
Silver(I) Triflate 3:1 complex with 2,6-dimethyl-1,2,4,5-tetrazine, dihydrate
;
_space_group_IT_number 14
_space_group_name_Hall '-P 2ybc'
_space_group_name_H-M_alt 'P 1 21/c 1'
_symmetry_cell_setting monoclinic
_symmetry_Int_Tables_number 14
_symmetry_space_group_name_Hall '-P 2ybc'
_symmetry_space_group_name_H-M 'P 1 21/c 1'
_atom_sites_solution_hydrogens geom
_atom_sites_solution_primary direct
_atom_sites_solution_secondary difmap
_audit_creation_method SHELXL-97
_cell_angle_alpha 90.00
_cell_angle_beta 102.038(10)
_cell_angle_gamma 90.00
_cell_formula_units_Z 4
_cell_length_a 10.5847(9)
_cell_length_b 19.0579(13)
_cell_length_c 23.1327(14)
_cell_measurement_reflns_used 8000
_cell_measurement_temperature 213(2)
_cell_measurement_theta_max 25.68
_cell_measurement_theta_min 3.05
_cell_volume 4563.8(6)
_computing_cell_refinement 'IPDS Software (Stoe & Cie, 2000)'
_computing_data_collection 'IPDS Software (Stoe & Cie, 2000)'
_computing_data_reduction 'IPDS Software (Stoe & Cie, 2000)'
_computing_molecular_graphics 'Diamond 2.1e (Brandenburg, 1999)'
_computing_publication_material 'WinGX 1.700.00 (Farrugia, 1999)'
_computing_structure_refinement 'SHELXL-97 (Sheldrick, 1997)'
_computing_structure_solution 'SHELXS-97 (Sheldrick, 1997)'
_diffrn_ambient_temperature 213(2)
_diffrn_measured_fraction_theta_full 0.981
_diffrn_measured_fraction_theta_max 0.981
_diffrn_measurement_device_type 'Stoe Imaging plate diffraction system'
_diffrn_measurement_method '\f oscillation scans'
_diffrn_radiation_monochromator graphite
_diffrn_radiation_source 'fine-focus sealed tube'
_diffrn_radiation_type MoK\a
_diffrn_radiation_wavelength 0.71073
_diffrn_reflns_av_R_equivalents 0.0565
_diffrn_reflns_av_sigmaI/netI 0.0707
_diffrn_reflns_limit_h_max 12
_diffrn_reflns_limit_h_min -11
_diffrn_reflns_limit_k_max 20
_diffrn_reflns_limit_k_min -23
_diffrn_reflns_limit_l_max 27
_diffrn_reflns_limit_l_min -28
_diffrn_reflns_number 19171
_diffrn_reflns_theta_full 25.68
_diffrn_reflns_theta_max 25.68
_diffrn_reflns_theta_min 3.05
_diffrn_standards_decay_% 0
_exptl_absorpt_coefficient_mu 2.956
_exptl_absorpt_correction_T_max 0.6492
_exptl_absorpt_correction_T_min 0.6182
_exptl_absorpt_correction_type numerical
_exptl_absorpt_process_details 'X-RED and X-SHAPE, Stoe&Cie GmbH'
_exptl_crystal_colour red-violet
_exptl_crystal_density_diffrn 2.669
_exptl_crystal_density_method 'not measured'
_exptl_crystal_description prism
_exptl_crystal_F_000 3504
_exptl_crystal_size_max 0.18
_exptl_crystal_size_mid 0.16
_exptl_crystal_size_min 0.16
_refine_diff_density_max 3.255
_refine_diff_density_min -2.692
_refine_diff_density_rms 0.225
_refine_ls_extinction_method none
_refine_ls_goodness_of_fit_ref 0.961
_refine_ls_hydrogen_treatment constr
_refine_ls_matrix_type full
_refine_ls_number_parameters 671
_refine_ls_number_reflns 8501
_refine_ls_number_restraints 0
_refine_ls_restrained_S_all 0.961
_refine_ls_R_factor_all 0.1213
_refine_ls_R_factor_gt 0.0781
_refine_ls_shift/su_max 0.006
_refine_ls_shift/su_mean 0.000
_refine_ls_structure_factor_coef Fsqd
_refine_ls_weighting_details 'calc w=1/[\s^2^(Fo^2^)+(0.1284P)^2^+0.0000P] where P=(Fo^2^+2Fc^2^)/3'
_refine_ls_weighting_scheme calc
_refine_ls_wR_factor_gt 0.1867
_refine_ls_wR_factor_ref 0.2061
_reflns_number_gt 5122
_reflns_number_total 8501
_reflns_threshold_expression >2sigma(I)
_cod_data_source_file b818125j.txt
_cod_data_source_block (5)
_cod_depositor_comments
;
The following automatic conversions were performed:
'_symmetry_cell_setting' value 'Monoclinic' changed to 'monoclinic'
according to '/home/saulius/struct/CIF-dictionaries/cif_core.dic'
dictionary named 'cif_core.dic' version 2.4.1 from 2010-06-29.

Automatic conversion script
Id: cif_fix_enum 1527 2010-12-29 10:47:43Z saulius 
;
_cod_original_sg_symbol_Hall '-P 2ybc '
_cod_original_sg_symbol_H-M 'P 21/c'
_cod_database_code 7000957

loop_
_symmetry_equiv_pos_as_xyz
'x, y, z'
'-x, y+1/2, -z+1/2'
'-x, -y, -z'
'x, -y-1/2, z-1/2'

loop_
_atom_site_label
_atom_site_type_symbol
_atom_site_fract_x
_atom_site_fract_y
_atom_site_fract_z
_atom_site_U_iso_or_equiv
_atom_site_adp_type
_atom_site_occupancy
_atom_site_symmetry_multiplicity
_atom_site_calc_flag
_atom_site_refinement_flags
_atom_site_disorder_assembly
_atom_site_disorder_group
Ag1 Ag 0.38349(8) 0.92526(4) 0.12783(4) 0.0269(2) Uani 1 1 d . . .
Ag2 Ag 0.07130(9) 0.86340(5) 0.14239(4) 0.0370(3) Uani 1 1 d . . .
Ag3 Ag -0.13077(8) 0.58301(4) 0.12314(4) 0.0295(2) Uani 1 1 d . . .
Ag4 Ag -0.29755(9) 0.87089(5) 0.10983(4) 0.0388(3) Uani 1 1 d . . .
Ag5 Ag 0.18571(10) 0.65204(5) 0.09535(4) 0.0381(3) Uani 1 1 d . . .
Ag6 Ag 0.40602(13) 1.16018(6) 0.33581(6) 0.0584(4) Uani 1 1 d . . .
C1 C 0.3372(11) 1.0434(6) 0.2275(5) 0.026(2) Uani 1 1 d . . .
C2 C 0.4408(12) 1.0827(7) 0.2067(5) 0.035(3) Uani 1 1 d . . .
H2A H 0.4986 1.0498 0.1934 0.053 Uiso 1 1 calc R . .
H2B H 0.4891 1.1107 0.2389 0.053 Uiso 1 1 calc R . .
H2C H 0.4024 1.1132 0.1742 0.053 Uiso 1 1 calc R . .
C3 C 0.1529(11) 0.9774(6) 0.2639(5) 0.031(2) Uani 1 1 d . . .
C4 C 0.0468(14) 0.9398(7) 0.2842(6) 0.042(3) Uani 1 1 d . . .
H4A H -0.0174 0.9247 0.2502 0.063 Uiso 1 1 calc R . .
H4B H 0.0070 0.9710 0.3083 0.063 Uiso 1 1 calc R . .
H4C H 0.0817 0.8991 0.3073 0.063 Uiso 1 1 calc R . .
C5 C -0.0919(11) 0.4670(5) 0.0180(5) 0.024(2) Uani 1 1 d . . .
C6 C -0.1940(15) 0.4279(7) 0.0386(6) 0.043(3) Uani 1 1 d . . .
H6A H -0.1946 0.3796 0.0253 0.064 Uiso 1 1 calc R . .
H6B H -0.2771 0.4493 0.0227 0.064 Uiso 1 1 calc R . .
H6C H -0.1777 0.4291 0.0815 0.064 Uiso 1 1 calc R . .
C7 C -0.4059(9) 0.9670(5) -0.0178(4) 0.0155(19) Uani 1 1 d . . .
C8 C -0.3033(13) 0.9292(6) -0.0400(5) 0.034(3) Uani 1 1 d . . .
H8A H -0.2293 0.9224 -0.0078 0.051 Uiso 1 1 calc R . .
H8B H -0.2776 0.9566 -0.0710 0.051 Uiso 1 1 calc R . .
H8C H -0.3357 0.8840 -0.0556 0.051 Uiso 1 1 calc R . .
C9 C 0.3350(17) 0.7602(9) 0.2830(6) 0.055(4) Uani 1 1 d . . .
C10 C -0.0811(13) 0.7518(7) -0.0302(6) 0.039(3) Uani 1 1 d . . .
C11 C -0.160(2) 1.0784(9) 0.1443(9) 0.071(5) Uani 1 1 d . . .
C12 C -0.5624(16) 0.7594(9) -0.0276(7) 0.053(4) Uani 1 1 d . . .
C13 C 0.326(2) 0.4116(10) 0.1021(10) 0.081(6) Uani 1 1 d . . .
C14 C 0.1397(15) 1.2556(8) 0.2126(6) 0.047(3) Uani 1 1 d . . .
N1 N 0.2912(9) 0.9835(5) 0.2005(4) 0.0229(18) Uani 1 1 d . . .
N2 N 0.1953(9) 0.9506(5) 0.2178(4) 0.027(2) Uani 1 1 d . . .
N3 N 0.2953(9) 1.0695(5) 0.2748(4) 0.028(2) Uani 1 1 d . . .
N4 N 0.2022(9) 1.0351(5) 0.2934(4) 0.027(2) Uani 1 1 d . . .
N5 N -0.0409(9) 0.5247(5) 0.0479(4) 0.0249(19) Uani 1 1 d . . .
N6 N 0.0516(9) 0.5584(4) 0.0298(4) 0.0237(19) Uani 1 1 d . . .
N7 N -0.4346(9) 0.9472(4) 0.0335(4) 0.0254(19) Uani 1 1 d . . .
N8 N -0.5295(9) 0.9805(5) 0.0517(4) 0.0242(19) Uani 1 1 d . . .
O1 O 0.3036(9) 0.8145(5) 0.1780(4) 0.049(2) Uani 1 1 d . . .
O2 O 0.358(2) 0.6903(6) 0.1922(5) 0.118(7) Uani 1 1 d . . .
O3 O 0.5154(11) 0.7702(9) 0.2274(7) 0.096(5) Uani 1 1 d . . .
O4 O 0.0261(8) 0.7458(5) 0.0817(4) 0.040(2) Uani 1 1 d . . .
O5 O -0.1794(11) 0.8054(5) 0.0520(4) 0.052(3) Uani 1 1 d . . .
O6 O -0.1688(9) 0.6779(4) 0.0464(4) 0.038(2) Uani 1 1 d . . .
O7 O -0.1061(10) 0.9527(4) 0.1235(4) 0.048(2) Uani 1 1 d . . .
O8 O 0.0532(10) 1.0439(6) 0.1179(7) 0.074(4) Uani 1 1 d . . .
O9 O -0.1394(14) 1.0363(7) 0.0427(5) 0.076(4) Uani 1 1 d . . .
O10 O -0.5211(10) 0.8119(5) 0.0783(4) 0.048(2) Uani 1 1 d . . .
O11 O -0.5160(15) 0.6855(6) 0.0660(5) 0.074(4) Uani 1 1 d . . .
O12 O -0.7180(11) 0.7463(6) 0.0416(5) 0.063(3) Uani 1 1 d . . .
O13 O 0.3472(16) 0.5478(6) 0.1128(6) 0.080(4) Uani 1 1 d . . .
O14 O 0.5125(13) 0.4793(9) 0.1690(7) 0.096(5) Uani 1 1 d . . .
O15 O 0.3140(14) 0.4880(8) 0.1982(5) 0.080(4) Uani 1 1 d . . .
O16 O 0.2497(12) 1.2562(7) 0.3234(5) 0.070(3) Uani 1 1 d . . .
O17 O 0.0652(12) 1.1818(5) 0.2933(5) 0.062(3) Uani 1 1 d . . .
O18 O 0.0415(16) 1.3063(7) 0.2951(5) 0.083(4) Uani 1 1 d . . .
O19 O 0.6012(10) 0.9037(6) 0.1927(4) 0.050(2) Uani 1 1 d . . .
H19A H 0.6027 0.8697 0.2168 0.075 Uiso 1 1 d . . .
H19B H 0.6351 0.9399 0.2111 0.075 Uiso 1 1 d . . .
O20 O 0.1805(10) 0.8872(5) 0.0632(4) 0.047(2) Uani 1 1 d . . .
H20A H 0.1893 0.8498 0.0432 0.070 Uiso 1 1 d . . .
H20B H 0.1456 0.9191 0.0386 0.070 Uiso 1 1 d . . .
O21 O 0.1049(10) 0.5932(6) 0.1739(4) 0.059(3) Uani 1 1 d . . .
H21A H 0.1409 0.5532 0.1829 0.088 Uiso 1 1 d . . .
H21B H 0.1161 0.6181 0.2058 0.088 Uiso 1 1 d . . .
O22 O -0.3647(13) 0.5662(8) 0.0778(6) 0.084(4) Uani 1 1 d . . .
H22A H -0.3907 0.5246 0.0763 0.126 Uiso 1 1 d . . .
H22B H -0.3851 0.5834 0.0409 0.126 Uiso 1 1 d . . .
F1 F 0.2191(15) 0.7421(14) 0.2784(9) 0.161(9) Uani 1 1 d . . .
F2 F 0.4083(14) 0.7216(7) 0.3216(4) 0.106(5) Uani 1 1 d . . .
F3 F 0.335(2) 0.8224(8) 0.3043(4) 0.152(9) Uani 1 1 d . . .
F4 F -0.0220(11) 0.8121(5) -0.0371(4) 0.072(3) Uani 1 1 d . . .
F5 F -0.1924(8) 0.7534(4) -0.0687(3) 0.052(2) Uani 1 1 d . . .
F6 F -0.0115(9) 0.6994(5) -0.0437(3) 0.059(2) Uani 1 1 d . . .
F7 F -0.109(2) 1.0738(7) 0.2001(5) 0.130(6) Uani 1 1 d . . .
F8 F -0.2888(13) 1.0599(7) 0.1354(7) 0.107(4) Uani 1 1 d . . .
F9 F -0.1506(11) 1.1455(4) 0.1271(5) 0.081(3) Uani 1 1 d . . .
F10 F -0.4402(11) 0.7573(8) -0.0303(5) 0.097(4) Uani 1 1 d . . .
F11 F -0.6274(14) 0.7107(7) -0.0627(4) 0.105(5) Uani 1 1 d . . .
F12 F -0.5973(15) 0.8200(6) -0.0500(4) 0.098(4) Uani 1 1 d . . .
F13 F 0.368(2) 0.4147(9) 0.0555(7) 0.145(7) Uani 1 1 d . . .
F14 F 0.3583(13) 0.3549(5) 0.1302(6) 0.093(4) Uani 1 1 d . . .
F15 F 0.1936(14) 0.4137(7) 0.0873(8) 0.130(7) Uani 1 1 d . . .
F16 F 0.1906(13) 1.3193(7) 0.2039(5) 0.088(3) Uani 1 1 d . . .
F17 F 0.2155(12) 1.2095(6) 0.1983(4) 0.079(3) Uani 1 1 d . . .
F18 F 0.0313(11) 1.2601(6) 0.1754(4) 0.078(3) Uani 1 1 d . . .
S1 S 0.3763(3) 0.75897(15) 0.21156(11) 0.0298(6) Uani 1 1 d . . .
S2 S -0.1042(3) 0.74399(14) 0.04523(12) 0.0270(6) Uani 1 1 d . . .
S3 S -0.0778(4) 1.02143(17) 0.10120(15) 0.0432(8) Uani 1 1 d . . .
S4 S -0.5857(3) 0.75178(15) 0.04670(12) 0.0335(7) Uani 1 1 d . . .
S5 S 0.3735(5) 0.49005(19) 0.15068(18) 0.0566(10) Uani 1 1 d . . .
S6 S 0.1227(3) 1.24996(15) 0.28936(12) 0.0323(7) Uani 1 1 d . . .

loop_
_atom_site_aniso_label
_atom_site_aniso_U_11
_atom_site_aniso_U_22
_atom_site_aniso_U_33
_atom_site_aniso_U_23
_atom_site_aniso_U_13
_atom_site_aniso_U_12
Ag1 0.0344(5) 0.0256(4) 0.0244(4) 0.0025(3) 0.0146(3) 0.0018(4)
Ag2 0.0308(5) 0.0375(5) 0.0413(5) -0.0142(4) 0.0039(4) -0.0013(4)
Ag3 0.0353(5) 0.0325(4) 0.0245(4) -0.0004(3) 0.0152(3) -0.0010(4)
Ag4 0.0347(5) 0.0439(6) 0.0400(5) 0.0119(4) 0.0124(4) 0.0137(4)
Ag5 0.0428(6) 0.0313(5) 0.0403(5) -0.0022(4) 0.0092(4) -0.0016(4)
Ag6 0.0654(8) 0.0492(7) 0.0660(7) -0.0282(6) 0.0262(6) -0.0327(6)
C1 0.025(6) 0.026(6) 0.027(5) 0.000(4) 0.003(4) -0.002(4)
C2 0.034(6) 0.040(7) 0.035(6) -0.011(5) 0.016(5) -0.014(5)
C3 0.033(6) 0.034(6) 0.027(6) -0.002(5) 0.010(5) -0.001(5)
C4 0.048(8) 0.041(7) 0.040(7) -0.015(6) 0.017(6) -0.015(6)
C5 0.028(6) 0.020(5) 0.028(5) 0.004(4) 0.013(4) 0.003(4)
C6 0.061(9) 0.034(7) 0.041(7) -0.015(6) 0.028(6) -0.015(6)
C7 0.018(5) 0.014(4) 0.015(4) 0.000(3) 0.004(4) 0.000(4)
C8 0.046(7) 0.027(6) 0.034(6) 0.011(5) 0.020(5) 0.015(5)
C9 0.066(11) 0.071(11) 0.031(7) 0.010(7) 0.015(7) 0.024(9)
C10 0.037(7) 0.046(7) 0.037(7) 0.004(6) 0.016(5) -0.002(6)
C11 0.088(14) 0.043(9) 0.074(12) 0.006(8) 0.000(10) -0.001(9)
C12 0.054(9) 0.062(10) 0.046(8) -0.011(7) 0.016(7) -0.015(8)
C13 0.094(15) 0.066(12) 0.071(12) 0.036(10) -0.007(11) 0.022(11)
C14 0.055(9) 0.056(9) 0.036(7) 0.003(6) 0.022(6) -0.002(7)
N1 0.025(5) 0.027(5) 0.019(4) -0.008(4) 0.011(3) -0.005(4)
N2 0.027(5) 0.029(5) 0.024(4) -0.005(4) 0.008(4) 0.006(4)
N3 0.033(5) 0.027(5) 0.026(5) -0.005(4) 0.012(4) -0.008(4)
N4 0.031(5) 0.024(5) 0.027(5) -0.014(4) 0.007(4) -0.004(4)
N5 0.034(5) 0.023(4) 0.021(4) -0.004(3) 0.014(4) -0.007(4)
N6 0.035(5) 0.016(4) 0.022(4) -0.003(3) 0.010(4) 0.004(4)
N7 0.030(5) 0.018(4) 0.031(5) 0.009(4) 0.012(4) 0.004(4)
N8 0.025(5) 0.024(5) 0.027(4) 0.004(4) 0.011(4) 0.010(4)
O1 0.046(6) 0.051(6) 0.051(5) 0.016(4) 0.008(4) 0.012(4)
O2 0.27(2) 0.025(5) 0.041(6) -0.009(5) -0.007(9) 0.047(9)
O3 0.031(6) 0.133(13) 0.127(11) 0.079(10) 0.024(6) 0.023(7)
O4 0.038(5) 0.036(5) 0.040(5) 0.000(4) -0.005(4) 0.003(4)
O5 0.087(8) 0.030(5) 0.045(5) 0.011(4) 0.030(5) 0.029(5)
O6 0.044(5) 0.029(4) 0.038(4) 0.007(3) 0.003(4) -0.005(4)
O7 0.054(6) 0.024(4) 0.061(6) 0.007(4) 0.000(5) 0.003(4)
O8 0.032(5) 0.068(7) 0.124(10) 0.020(7) 0.023(6) -0.008(5)
O9 0.113(11) 0.079(8) 0.034(5) 0.008(5) 0.009(6) -0.013(7)
O10 0.049(6) 0.044(5) 0.050(5) -0.004(4) 0.010(4) -0.005(4)
O11 0.124(11) 0.041(6) 0.057(6) 0.002(5) 0.019(7) 0.030(6)
O12 0.059(7) 0.065(7) 0.066(7) -0.007(6) 0.013(5) -0.012(6)
O13 0.126(11) 0.034(5) 0.094(9) 0.017(6) 0.055(8) 0.010(6)
O14 0.049(7) 0.119(12) 0.119(11) -0.042(10) 0.013(7) -0.032(8)
O15 0.098(10) 0.084(9) 0.063(7) -0.003(7) 0.028(7) -0.009(8)
O16 0.062(7) 0.077(8) 0.066(7) -0.013(6) 0.003(6) -0.007(6)
O17 0.079(8) 0.034(5) 0.074(7) 0.018(5) 0.019(6) -0.007(5)
O18 0.137(12) 0.068(8) 0.059(7) 0.006(6) 0.050(7) 0.039(8)
O19 0.049(6) 0.059(6) 0.042(5) -0.001(5) 0.009(4) 0.009(5)
O20 0.057(6) 0.047(5) 0.031(4) 0.000(4) -0.003(4) -0.017(5)
O21 0.056(6) 0.082(8) 0.038(5) 0.000(5) 0.009(4) -0.020(6)
O22 0.064(8) 0.122(12) 0.065(7) -0.023(8) 0.013(6) 0.019(8)
F1 0.073(9) 0.25(2) 0.168(15) 0.117(17) 0.055(9) 0.022(12)
F2 0.159(12) 0.121(9) 0.040(5) 0.037(5) 0.024(6) 0.108(9)
F3 0.29(2) 0.122(11) 0.038(5) 0.003(6) 0.024(8) 0.146(15)
F4 0.106(8) 0.061(6) 0.055(5) 0.007(4) 0.027(5) -0.042(6)
F5 0.062(5) 0.057(5) 0.034(4) 0.000(4) -0.001(4) 0.006(4)
F6 0.072(6) 0.072(6) 0.040(4) -0.005(4) 0.025(4) 0.024(5)
F7 0.242(19) 0.101(9) 0.039(6) -0.024(6) 0.010(8) 0.029(10)
F8 0.078(8) 0.094(9) 0.167(13) -0.003(9) 0.069(8) 0.007(7)
F9 0.088(8) 0.029(4) 0.117(9) -0.005(5) -0.002(6) 0.007(4)
F10 0.064(7) 0.149(11) 0.092(8) -0.053(8) 0.046(6) -0.032(7)
F11 0.148(11) 0.131(10) 0.047(5) -0.041(6) 0.047(6) -0.089(9)
F12 0.158(12) 0.073(7) 0.051(6) 0.026(5) -0.007(6) -0.036(7)
F13 0.25(2) 0.112(12) 0.078(9) -0.041(8) 0.043(11) -0.034(12)
F14 0.112(10) 0.036(5) 0.121(10) 0.006(5) -0.001(8) -0.010(5)
F15 0.093(10) 0.082(8) 0.173(14) 0.008(9) -0.070(10) -0.021(7)
F16 0.098(9) 0.094(8) 0.080(7) 0.014(6) 0.035(6) -0.021(7)
F17 0.100(8) 0.095(8) 0.048(5) 0.011(5) 0.029(5) 0.049(7)
F18 0.094(8) 0.085(7) 0.043(5) 0.006(5) -0.014(5) 0.024(6)
S1 0.0432(17) 0.0250(14) 0.0217(13) 0.0025(10) 0.0080(11) 0.0116(12)
S2 0.0357(16) 0.0186(13) 0.0269(13) -0.0019(10) 0.0068(11) 0.0034(11)
S3 0.053(2) 0.0327(16) 0.0436(18) 0.0081(14) 0.0096(15) 0.0038(15)
S4 0.0499(19) 0.0248(14) 0.0279(14) 0.0011(11) 0.0131(13) -0.0077(13)
S5 0.076(3) 0.0354(18) 0.057(2) -0.0049(16) 0.0108(19) -0.0078(18)
S6 0.0490(18) 0.0253(14) 0.0245(13) -0.0048(11) 0.0121(12) -0.0018(13)

loop_
_atom_type_symbol
_atom_type_description
_atom_type_scat_dispersion_real
_atom_type_scat_dispersion_imag
_atom_type_scat_source
C C 0.0033 0.0016 'International Tables Vol C Tables 4.2.6.8 and 6.1.1.4'
H H 0.0000 0.0000 'International Tables Vol C Tables 4.2.6.8 and 6.1.1.4'
N N 0.0061 0.0033 'International Tables Vol C Tables 4.2.6.8 and 6.1.1.4'
O O 0.0106 0.0060 'International Tables Vol C Tables 4.2.6.8 and 6.1.1.4'
F F 0.0171 0.0103 'International Tables Vol C Tables 4.2.6.8 and 6.1.1.4'
S S 0.1246 0.1234 'International Tables Vol C Tables 4.2.6.8 and 6.1.1.4'
Ag Ag -0.8971 1.1015 'International Tables Vol C Tables 4.2.6.8 and 6.1.1.4'

loop_
_geom_angle_atom_site_label_1
_geom_angle_atom_site_label_2
_geom_angle_atom_site_label_3
_geom_angle
_geom_angle_site_symmetry_1
_geom_angle_site_symmetry_3
_geom_angle_publ_flag
N1 Ag1 N8 126.2(3) . 1_655 ?
N1 Ag1 O20 97.6(3) . . ?
N8 Ag1 O20 95.9(3) 1_655 . ?
N1 Ag1 O19 96.6(3) . . ?
N8 Ag1 O19 93.8(3) 1_655 . ?
O20 Ag1 O19 153.3(3) . . ?
O18 Ag2 O20 162.1(4) 2_545 . ?
O18 Ag2 O7 87.9(5) 2_545 . ?
O20 Ag2 O7 101.6(3) . . ?
O18 Ag2 N2 97.8(4) 2_545 . ?
O20 Ag2 N2 97.9(3) . . ?
O7 Ag2 N2 86.4(3) . . ?
O18 Ag2 O1 102.1(5) 2_545 . ?
O20 Ag2 O1 74.7(3) . . ?
O7 Ag2 O1 157.7(3) . . ?
N2 Ag2 O1 72.6(3) . . ?
N4 Ag3 N5 129.9(3) 2_545 . ?
N4 Ag3 O22 80.7(4) 2_545 . ?
N5 Ag3 O22 98.2(4) . . ?
N4 Ag3 O6 144.5(3) 2_545 . ?
N5 Ag3 O6 81.4(3) . . ?
O22 Ag3 O6 78.2(4) . . ?
N4 Ag3 O21 95.8(3) 2_545 . ?
N5 Ag3 O21 82.6(3) . . ?
O22 Ag3 O21 176.1(5) . . ?
O6 Ag3 O21 105.6(3) . . ?
O5 Ag4 O19 160.0(3) . 1_455 ?
O5 Ag4 N7 101.8(3) . . ?
O19 Ag4 N7 96.9(3) 1_455 . ?
O5 Ag4 O7 83.8(4) . . ?
O19 Ag4 O7 102.4(3) 1_455 . ?
N7 Ag4 O7 93.5(3) . . ?
O5 Ag4 O10 99.9(4) . . ?
O19 Ag4 O10 79.0(3) 1_455 . ?
N7 Ag4 O10 72.1(3) . . ?
O7 Ag4 O10 165.6(3) . . ?
O4 Ag5 O21 95.3(4) . . ?
O4 Ag5 O12 75.8(4) . 1_655 ?
O21 Ag5 O12 159.7(4) . 1_655 ?
O4 Ag5 N6 98.6(3) . . ?
O21 Ag5 N6 83.3(3) . . ?
O12 Ag5 N6 115.8(3) 1_655 . ?
O4 Ag5 O13 176.7(4) . . ?
O21 Ag5 O13 81.6(4) . . ?
O12 Ag5 O13 107.5(4) 1_655 . ?
N6 Ag5 O13 79.9(4) . . ?
O11 Ag6 N3 142.8(3) 2 . ?
O11 Ag6 O16 98.4(4) 2 . ?
N3 Ag6 O16 103.7(4) . . ?
N1 C1 N3 122.6(10) . . ?
N1 C1 C2 119.8(10) . . ?
N3 C1 C2 117.6(10) . . ?
C1 C2 H2A 109.5 . . ?
C1 C2 H2B 109.5 . . ?
H2A C2 H2B 109.5 . . ?
C1 C2 H2C 109.5 . . ?
H2A C2 H2C 109.5 . . ?
H2B C2 H2C 109.5 . . ?
N2 C3 N4 123.8(11) . . ?
N2 C3 C4 117.9(10) . . ?
N4 C3 C4 118.3(10) . . ?
C3 C4 H4A 109.5 . . ?
C3 C4 H4B 109.5 . . ?
H4A C4 H4B 109.5 . . ?
C3 C4 H4C 109.5 . . ?
H4A C4 H4C 109.5 . . ?
H4B C4 H4C 109.5 . . ?
N5 C5 N6 123.2(10) . 3_565 ?
N5 C5 C6 119.3(10) . . ?
N6 C5 C6 117.4(10) 3_565 . ?
C5 C6 H6A 109.5 . . ?
C5 C6 H6B 109.5 . . ?
H6A C6 H6B 109.5 . . ?
C5 C6 H6C 109.5 . . ?
H6A C6 H6C 109.5 . . ?
H6B C6 H6C 109.5 . . ?
N7 C7 N8 122.5(9) . 3_475 ?
N7 C7 C8 119.1(9) . . ?
N8 C7 C8 118.4(9) 3_475 . ?
C7 C8 H8A 109.5 . . ?
C7 C8 H8B 109.5 . . ?
H8A C8 H8B 109.5 . . ?
C7 C8 H8C 109.5 . . ?
H8A C8 H8C 109.5 . . ?
H8B C8 H8C 109.5 . . ?
F1 C9 F3 102.0(19) . . ?
F1 C9 F2 109.8(16) . . ?
F3 C9 F2 108.0(14) . . ?
F1 C9 S1 109.9(14) . . ?
F3 C9 S1 112.6(13) . . ?
F2 C9 S1 113.9(12) . . ?
F6 C10 F5 108.7(11) . . ?
F6 C10 F4 109.0(11) . . ?
F5 C10 F4 105.9(11) . . ?
F6 C10 S2 111.1(9) . . ?
F5 C10 S2 111.7(9) . . ?
F4 C10 S2 110.3(9) . . ?
F7 C11 F9 108.5(15) . . ?
F7 C11 F8 109(2) . . ?
F9 C11 F8 109.1(15) . . ?
F7 C11 S3 111.4(14) . . ?
F9 C11 S3 109.6(15) . . ?
F8 C11 S3 109.7(12) . . ?
F12 C12 F10 102.2(15) . . ?
F12 C12 F11 108.2(14) . . ?
F10 C12 F11 110.0(14) . . ?
F12 C12 S4 111.9(12) . . ?
F10 C12 S4 112.2(11) . . ?
F11 C12 S4 111.9(11) . . ?
F13 C13 F14 112(2) . . ?
F13 C13 F15 108.2(18) . . ?
F14 C13 F15 107.7(18) . . ?
F13 C13 S5 112.3(16) . . ?
F14 C13 S5 111.2(14) . . ?
F15 C13 S5 105.1(16) . . ?
F17 C14 F18 113.1(13) . . ?
F17 C14 F16 106.5(13) . . ?
F18 C14 F16 99.6(12) . . ?
F17 C14 S6 114.0(10) . . ?
F18 C14 S6 113.5(11) . . ?
F16 C14 S6 108.6(10) . . ?
N2 N1 C1 119.1(9) . . ?
N2 N1 Ag1 116.5(6) . . ?
C1 N1 Ag1 124.1(7) . . ?
N1 N2 C3 117.8(9) . . ?
N1 N2 Ag2 114.6(6) . . ?
C3 N2 Ag2 125.4(8) . . ?
N4 N3 C1 118.0(9) . . ?
N4 N3 Ag6 118.2(6) . . ?
C1 N3 Ag6 122.7(7) . . ?
N3 N4 C3 118.4(9) . . ?
N3 N4 Ag3 117.0(6) . 2 ?
C3 N4 Ag3 124.6(8) . 2 ?
N6 N5 C5 118.8(9) . . ?
N6 N5 Ag3 115.9(6) . . ?
C5 N5 Ag3 124.5(7) . . ?
N5 N6 C5 118.0(8) . 3_565 ?
N5 N6 Ag5 120.6(6) . . ?
C5 N6 Ag5 120.1(7) 3_565 . ?
N8 N7 C7 118.1(8) . . ?
N8 N7 Ag4 114.8(6) . . ?
C7 N7 Ag4 125.8(7) . . ?
N7 N8 C7 119.4(8) . 3_475 ?
N7 N8 Ag1 117.1(6) . 1_455 ?
C7 N8 Ag1 121.4(7) 3_475 1_455 ?
S1 O1 Ag2 143.2(6) . . ?
S2 O4 Ag5 127.2(5) . . ?
S2 O5 Ag4 149.0(6) . . ?
S2 O6 Ag3 129.8(5) . . ?
S3 O7 Ag2 118.0(6) . . ?
S3 O7 Ag4 136.7(5) . . ?
Ag2 O7 Ag4 98.9(3) . . ?
S4 O10 Ag4 142.5(6) . . ?
S4 O11 Ag6 125.0(6) . 2_545 ?
S4 O12 Ag5 121.2(7) . 1_455 ?
S5 O13 Ag5 137.5(8) . . ?
S6 O16 Ag6 123.0(7) . . ?
S6 O18 Ag2 145.3(8) . 2 ?
Ag4 O19 Ag1 94.1(3) 1_655 . ?
Ag4 O19 H19A 111.3 1_655 . ?
Ag1 O19 H19A 113.9 . . ?
Ag4 O19 H19B 113.0 1_655 . ?
Ag1 O19 H19B 114.0 . . ?
H19A O19 H19B 109.9 . . ?
Ag2 O20 Ag1 95.2(3) . . ?
Ag2 O20 H20A 111.9 . . ?
Ag1 O20 H20A 113.0 . . ?
Ag2 O20 H20B 115.4 . . ?
Ag1 O20 H20B 113.2 . . ?
H20A O20 H20B 107.9 . . ?
Ag5 O21 Ag3 98.9(3) . . ?
Ag5 O21 H21A 112.6 . . ?
Ag3 O21 H21A 112.9 . . ?
Ag5 O21 H21B 112.2 . . ?
Ag3 O21 H21B 112.6 . . ?
H21A O21 H21B 107.7 . . ?
Ag3 O22 H22A 115.2 . . ?
Ag3 O22 H22B 111.9 . . ?
H22A O22 H22B 107.1 . . ?
O2 S1 O1 119.8(7) . . ?
O2 S1 O3 106.7(12) . . ?
O1 S1 O3 115.3(7) . . ?
O2 S1 C9 105.3(9) . . ?
O1 S1 C9 106.3(7) . . ?
O3 S1 C9 101.2(9) . . ?
O6 S2 O5 115.7(6) . . ?
O6 S2 O4 113.9(5) . . ?
O5 S2 O4 113.2(6) . . ?
O6 S2 C10 104.5(6) . . ?
O5 S2 C10 103.0(6) . . ?
O4 S2 C10 104.7(6) . . ?
O9 S3 O8 115.5(8) . . ?
O9 S3 O7 115.7(7) . . ?
O8 S3 O7 115.6(6) . . ?
O9 S3 C11 103.3(9) . . ?
O8 S3 C11 102.8(9) . . ?
O7 S3 C11 100.7(8) . . ?
O12 S4 O10 117.7(7) . . ?
O12 S4 O11 113.1(8) . . ?
O10 S4 O11 111.6(7) . . ?
O12 S4 C12 105.3(7) . . ?
O10 S4 C12 105.9(7) . . ?
O11 S4 C12 101.4(8) . . ?
O15 S5 O13 117.3(9) . . ?
O15 S5 O14 111.4(9) . . ?
O13 S5 O14 110.5(10) . . ?
O15 S5 C13 110.2(10) . . ?
O13 S5 C13 105.0(8) . . ?
O14 S5 C13 101.0(9) . . ?
O18 S6 O16 114.5(9) . . ?
O18 S6 O17 114.1(9) . . ?
O16 S6 O17 113.9(7) . . ?
O18 S6 C14 103.5(7) . . ?
O16 S6 C14 105.2(8) . . ?
O17 S6 C14 104.1(7) . . ?

loop_
_geom_bond_atom_site_label_1
_geom_bond_atom_site_label_2
_geom_bond_distance
_geom_bond_site_symmetry_2
_geom_bond_publ_flag
Ag1 N1 2.386(8) . ?
Ag1 N8 2.395(9) 1_655 ?
Ag1 O20 2.457(9) . ?
Ag1 O19 2.508(9) . ?
Ag2 O18 2.330(12) 2_545 ?
Ag2 O20 2.405(10) . ?
Ag2 O7 2.504(9) . ?
Ag2 N2 2.565(9) . ?
Ag2 O1 2.597(9) . ?
Ag3 N4 2.396(9) 2_545 ?
Ag3 N5 2.421(9) . ?
Ag3 O22 2.500(13) . ?
Ag3 O6 2.507(8) . ?
Ag3 O21 2.533(10) . ?
Ag4 O5 2.368(9) . ?
Ag4 O19 2.464(10) 1_455 ?
Ag4 N7 2.504(8) . ?
Ag4 O7 2.524(10) . ?
Ag4 O10 2.584(10) . ?
Ag5 O4 2.434(9) . ?
Ag5 O21 2.436(10) . ?
Ag5 O12 2.518(12) 1_655 ?
Ag5 N6 2.570(9) . ?
Ag5 O13 2.597(13) . ?
Ag6 O11 2.376(12) 2 ?
Ag6 N3 2.379(9) . ?
Ag6 O16 2.443(13) . ?
C1 N1 1.344(14) . ?
C1 N3 1.357(15) . ?
C1 C2 1.488(16) . ?
C2 H2A 0.9700 . ?
C2 H2B 0.9700 . ?
C2 H2C 0.9700 . ?
C3 N2 1.340(15) . ?
C3 N4 1.342(14) . ?
C3 C4 1.488(18) . ?
C4 H4A 0.9700 . ?
C4 H4B 0.9700 . ?
C4 H4C 0.9700 . ?
C5 N5 1.350(14) . ?
C5 N6 1.355(14) 3_565 ?
C5 C6 1.472(17) . ?
C6 H6A 0.9700 . ?
C6 H6B 0.9700 . ?
C6 H6C 0.9700 . ?
C7 N7 1.340(13) . ?
C7 N8 1.363(12) 3_475 ?
C7 C8 1.481(15) . ?
C8 H8A 0.9700 . ?
C8 H8B 0.9700 . ?
C8 H8C 0.9700 . ?
C9 F1 1.26(2) . ?
C9 F3 1.28(2) . ?
C9 F2 1.286(16) . ?
C9 S1 1.795(15) . ?
C10 F6 1.317(16) . ?
C10 F5 1.322(15) . ?
C10 F4 1.334(16) . ?
C10 S2 1.817(13) . ?
C11 F7 1.29(2) . ?
C11 F9 1.349(19) . ?
C11 F8 1.38(2) . ?
C11 S3 1.81(2) . ?
C12 F12 1.29(2) . ?
C12 F10 1.307(19) . ?
C12 F11 1.327(17) . ?
C12 S4 1.794(16) . ?
C13 F13 1.25(3) . ?
C13 F14 1.270(19) . ?
C13 F15 1.37(3) . ?
C13 S5 1.87(2) . ?
C14 F17 1.279(18) . ?
C14 F18 1.286(18) . ?
C14 F16 1.360(18) . ?
C14 S6 1.825(14) . ?
N1 N2 1.325(13) . ?
N3 N4 1.328(13) . ?
N4 Ag3 2.396(9) 2 ?
N5 N6 1.310(13) . ?
N6 C5 1.355(14) 3_565 ?
N7 N8 1.329(12) . ?
N8 C7 1.363(12) 3_475 ?
N8 Ag1 2.395(9) 1_455 ?
O1 S1 1.437(9) . ?
O2 S1 1.384(11) . ?
O3 S1 1.456(12) . ?
O4 S2 1.460(9) . ?
O5 S2 1.442(9) . ?
O6 S2 1.436(8) . ?
O7 S3 1.462(9) . ?
O8 S3 1.426(11) . ?
O9 S3 1.402(11) . ?
O10 S4 1.451(10) . ?
O11 S4 1.484(11) . ?
O11 Ag6 2.376(12) 2_545 ?
O12 S4 1.384(12) . ?
O12 Ag5 2.518(12) 1_455 ?
O13 S5 1.399(12) . ?
O14 S5 1.458(14) . ?
O15 S5 1.377(14) . ?
O16 S6 1.414(12) . ?
O17 S6 1.445(10) . ?
O18 S6 1.398(13) . ?
O18 Ag2 2.330(12) 2 ?
O19 Ag4 2.464(10) 1_655 ?
O19 H19A 0.8532 . ?
O19 H19B 0.8504 . ?
O20 H20A 0.8650 . ?
O20 H20B 0.8605 . ?
O21 H21A 0.8583 . ?
O21 H21B 0.8640 . ?
O22 H22A 0.8372 . ?
O22 H22B 0.8971 . ?

loop_
_geom_torsion_atom_site_label_1
_geom_torsion_atom_site_label_2
_geom_torsion_atom_site_label_3
_geom_torsion_atom_site_label_4
_geom_torsion
_geom_torsion_site_symmetry_1
_geom_torsion_site_symmetry_2
_geom_torsion_site_symmetry_3
_geom_torsion_site_symmetry_4
_geom_torsion_publ_flag
N3 C1 N1 N2 4.6(15) . . . . ?
C2 C1 N1 N2 -177.2(10) . . . . ?
N3 C1 N1 Ag1 -169.6(8) . . . . ?
C2 C1 N1 Ag1 8.6(14) . . . . ?
N8 Ag1 N1 N2 146.8(7) 1_655 . . . ?
O20 Ag1 N1 N2 43.7(7) . . . . ?
O19 Ag1 N1 N2 -113.6(7) . . . . ?
N8 Ag1 N1 C1 -38.9(9) 1_655 . . . ?
O20 Ag1 N1 C1 -142.0(8) . . . . ?
O19 Ag1 N1 C1 60.7(8) . . . . ?
C1 N1 N2 C3 -3.2(14) . . . . ?
Ag1 N1 N2 C3 171.4(8) . . . . ?
C1 N1 N2 Ag2 160.7(7) . . . . ?
Ag1 N1 N2 Ag2 -24.7(8) . . . . ?
N4 C3 N2 N1 -0.3(16) . . . . ?
C4 C3 N2 N1 -178.9(10) . . . . ?
N4 C3 N2 Ag2 -162.3(8) . . . . ?
C4 C3 N2 Ag2 19.2(15) . . . . ?
O18 Ag2 N2 N1 166.9(8) 2_545 . . . ?
O20 Ag2 N2 N1 -4.5(7) . . . . ?
O7 Ag2 N2 N1 -105.7(7) . . . . ?
O1 Ag2 N2 N1 66.6(7) . . . . ?
O18 Ag2 N2 C3 -30.6(10) 2_545 . . . ?
O20 Ag2 N2 C3 158.0(9) . . . . ?
O7 Ag2 N2 C3 56.7(9) . . . . ?
O1 Ag2 N2 C3 -130.9(9) . . . . ?
N1 C1 N3 N4 -2.2(16) . . . . ?
C2 C1 N3 N4 179.6(10) . . . . ?
N1 C1 N3 Ag6 166.1(7) . . . . ?
C2 C1 N3 Ag6 -12.2(14) . . . . ?
O11 Ag6 N3 N4 50.5(12) 2 . . . ?
O16 Ag6 N3 N4 -74.2(8) . . . . ?
O11 Ag6 N3 C1 -117.8(10) 2 . . . ?
O16 Ag6 N3 C1 117.6(9) . . . . ?
C1 N3 N4 C3 -1.3(15) . . . . ?
Ag6 N3 N4 C3 -170.2(8) . . . . ?
C1 N3 N4 Ag3 -179.9(7) . . . 2 ?
Ag6 N3 N4 Ag3 11.3(10) . . . 2 ?
N2 C3 N4 N3 2.7(16) . . . . ?
C4 C3 N4 N3 -178.8(11) . . . . ?
N2 C3 N4 Ag3 -179.0(8) . . . 2 ?
C4 C3 N4 Ag3 -0.4(15) . . . 2 ?
N6 C5 N5 N6 0.5(17) 3_565 . . . ?
C6 C5 N5 N6 178.8(10) . . . . ?
N6 C5 N5 Ag3 169.7(7) 3_565 . . . ?
C6 C5 N5 Ag3 -12.0(14) . . . . ?
N4 Ag3 N5 N6 -142.4(7) 2_545 . . . ?
O22 Ag3 N5 N6 132.9(8) . . . . ?
O6 Ag3 N5 N6 56.2(7) . . . . ?
O21 Ag3 N5 N6 -50.9(7) . . . . ?
N4 Ag3 N5 C5 48.1(10) 2_545 . . . ?
O22 Ag3 N5 C5 -36.6(9) . . . . ?
O6 Ag3 N5 C5 -113.3(8) . . . . ?
O21 Ag3 N5 C5 139.6(9) . . . . ?
C5 N5 N6 C5 -0.4(16) . . . 3_565 ?
Ag3 N5 N6 C5 -170.6(7) . . . 3_565 ?
C5 N5 N6 Ag5 -167.1(7) . . . . ?
Ag3 N5 N6 Ag5 22.7(9) . . . . ?
O4 Ag5 N6 N5 -75.0(8) . . . . ?
O21 Ag5 N6 N5 19.3(8) . . . . ?
O12 Ag5 N6 N5 -153.3(7) 1_655 . . . ?
O13 Ag5 N6 N5 102.0(8) . . . . ?
O4 Ag5 N6 C5 118.6(8) . . . 3_565 ?
O21 Ag5 N6 C5 -147.1(8) . . . 3_565 ?
O12 Ag5 N6 C5 40.3(9) 1_655 . . 3_565 ?
O13 Ag5 N6 C5 -64.4(8) . . . 3_565 ?
N8 C7 N7 N8 -0.1(16) 3_475 . . . ?
C8 C7 N7 N8 -178.1(10) . . . . ?
N8 C7 N7 Ag4 -166.2(7) 3_475 . . . ?
C8 C7 N7 Ag4 15.8(13) . . . . ?
O5 Ag4 N7 N8 167.6(7) . . . . ?
O19 Ag4 N7 N8 -5.1(7) 1_455 . . . ?
O7 Ag4 N7 N8 -108.0(7) . . . . ?
O10 Ag4 N7 N8 70.9(7) . . . . ?
O5 Ag4 N7 C7 -25.9(9) . . . . ?
O19 Ag4 N7 C7 161.4(8) 1_455 . . . ?
O7 Ag4 N7 C7 58.5(8) . . . . ?
O10 Ag4 N7 C7 -122.6(9) . . . . ?
C7 N7 N8 C7 0.1(15) . . . 3_475 ?
Ag4 N7 N8 C7 167.7(7) . . . 3_475 ?
C7 N7 N8 Ag1 163.8(7) . . . 1_455 ?
Ag4 N7 N8 Ag1 -28.6(9) . . . 1_455 ?
O18 Ag2 O1 S1 16.9(11) 2_545 . . . ?
O20 Ag2 O1 S1 -145.0(11) . . . . ?
O7 Ag2 O1 S1 131.8(10) . . . . ?
N2 Ag2 O1 S1 111.4(11) . . . . ?
O21 Ag5 O4 S2 -84.9(7) . . . . ?
O12 Ag5 O4 S2 113.7(7) 1_655 . . . ?
N6 Ag5 O4 S2 -0.8(7) . . . . ?
O19 Ag4 O5 S2 -1(2) 1_455 . . . ?
N7 Ag4 O5 S2 -159.3(14) . . . . ?
O7 Ag4 O5 S2 108.3(14) . . . . ?
O10 Ag4 O5 S2 -85.8(14) . . . . ?
N4 Ag3 O6 S2 97.8(8) 2_545 . . . ?
N5 Ag3 O6 S2 -107.1(7) . . . . ?
O22 Ag3 O6 S2 152.6(8) . . . . ?
O21 Ag3 O6 S2 -27.3(8) . . . . ?
O18 Ag2 O7 S3 159.2(7) 2_545 . . . ?
O20 Ag2 O7 S3 -36.1(6) . . . . ?
N2 Ag2 O7 S3 61.2(6) . . . . ?
O1 Ag2 O7 S3 41.7(12) . . . . ?
O18 Ag2 O7 Ag4 -44.2(4) 2_545 . . . ?
O20 Ag2 O7 Ag4 120.5(3) . . . . ?
N2 Ag2 O7 Ag4 -142.2(4) . . . . ?
O1 Ag2 O7 Ag4 -161.7(7) . . . . ?
O5 Ag4 O7 S3 105.4(9) . . . . ?
O19 Ag4 O7 S3 -93.9(9) 1_455 . . . ?
N7 Ag4 O7 S3 3.9(9) . . . . ?
O10 Ag4 O7 S3 0(2) . . . . ?
O5 Ag4 O7 Ag2 -43.9(3) . . . . ?
O19 Ag4 O7 Ag2 116.8(4) 1_455 . . . ?
N7 Ag4 O7 Ag2 -145.3(3) . . . . ?
O10 Ag4 O7 Ag2 -149.5(12) . . . . ?
O5 Ag4 O10 S4 11.4(10) . . . . ?
O19 Ag4 O10 S4 -148.3(10) 1_455 . . . ?
N7 Ag4 O10 S4 110.7(10) . . . . ?
O7 Ag4 O10 S4 115.0(14) . . . . ?
O4 Ag5 O13 S5 -23(8) . . . . ?
O12 Ag5 O13 S5 158.9(12) 1_655 . . . ?
N6 Ag5 O13 S5 -87.1(13) . . . . ?
O11 Ag6 O16 S6 -146.2(9) 2 . . . ?
N3 Ag6 O16 S6 3.7(10) . . . . ?
N1 Ag1 O19 Ag4 -167.2(3) . . . 1_655 ?
N8 Ag1 O19 Ag4 -40.1(4) 1_655 . . 1_655 ?
O20 Ag1 O19 Ag4 71.1(8) . . . 1_655 ?
O18 Ag2 O20 Ag1 -123.9(15) 2_545 . . . ?
O7 Ag2 O20 Ag1 115.2(3) . . . . ?
N2 Ag2 O20 Ag1 27.4(4) . . . . ?
O1 Ag2 O20 Ag1 -42.1(3) . . . . ?
N1 Ag1 O20 Ag2 -36.6(4) . . . . ?
N8 Ag1 O20 Ag2 -164.3(3) 1_655 . . . ?
O19 Ag1 O20 Ag2 85.0(8) . . . . ?
O4 Ag5 O21 Ag3 51.8(4) . . . . ?
O12 Ag5 O21 Ag3 114.4(10) 1_655 . . . ?
N6 Ag5 O21 Ag3 -46.3(4) . . . . ?
O13 Ag5 O21 Ag3 -127.0(5) . . . . ?
N4 Ag3 O21 Ag5 -175.0(4) 2_545 . . . ?
N5 Ag3 O21 Ag5 55.4(4) . . . . ?
O6 Ag3 O21 Ag5 -23.6(5) . . . . ?
Ag2 O1 S1 O2 64.6(15) . . . . ?
Ag2 O1 S1 O3 -165.7(11) . . . . ?
Ag2 O1 S1 C9 -54.4(12) . . . . ?
F1 C9 S1 O2 -60.5(17) . . . . ?
F3 C9 S1 O2 -173.5(16) . . . . ?
F2 C9 S1 O2 63.1(18) . . . . ?
F1 C9 S1 O1 67.7(16) . . . . ?
F3 C9 S1 O1 -45.3(16) . . . . ?
F2 C9 S1 O1 -168.7(14) . . . . ?
F1 C9 S1 O3 -171.5(16) . . . . ?
F3 C9 S1 O3 75.5(16) . . . . ?
F2 C9 S1 O3 -47.9(16) . . . . ?
Ag3 O6 S2 O5 -110.5(7) . . . . ?
Ag3 O6 S2 O4 23.4(9) . . . . ?
Ag3 O6 S2 C10 137.0(7) . . . . ?
Ag4 O5 S2 O6 60.2(15) . . . . ?
Ag4 O5 S2 O4 -73.9(15) . . . . ?
Ag4 O5 S2 C10 173.6(13) . . . . ?
Ag5 O4 S2 O6 38.4(9) . . . . ?
Ag5 O4 S2 O5 173.4(6) . . . . ?
Ag5 O4 S2 C10 -75.1(8) . . . . ?
F6 C10 S2 O6 -59.5(10) . . . . ?
F5 C10 S2 O6 62.1(10) . . . . ?
F4 C10 S2 O6 179.6(10) . . . . ?
F6 C10 S2 O5 179.2(10) . . . . ?
F5 C10 S2 O5 -59.2(11) . . . . ?
F4 C10 S2 O5 58.2(11) . . . . ?
F6 C10 S2 O4 60.5(10) . . . . ?
F5 C10 S2 O4 -177.9(9) . . . . ?
F4 C10 S2 O4 -60.4(11) . . . . ?
Ag2 O7 S3 O9 110.8(8) . . . . ?
Ag4 O7 S3 O9 -34.3(12) . . . . ?
Ag2 O7 S3 O8 -28.7(10) . . . . ?
Ag4 O7 S3 O8 -173.8(9) . . . . ?
Ag2 O7 S3 C11 -138.6(7) . . . . ?
Ag4 O7 S3 C11 76.2(10) . . . . ?
F7 C11 S3 O9 -176.7(15) . . . . ?
F9 C11 S3 O9 -56.7(14) . . . . ?
F8 C11 S3 O9 63.0(14) . . . . ?
F7 C11 S3 O8 -56.2(16) . . . . ?
F9 C11 S3 O8 63.8(13) . . . . ?
F8 C11 S3 O8 -176.5(12) . . . . ?
F7 C11 S3 O7 63.5(16) . . . . ?
F9 C11 S3 O7 -176.5(11) . . . . ?
F8 C11 S3 O7 -56.8(13) . . . . ?
Ag5 O12 S4 O10 -110.9(7) 1_455 . . . ?
Ag5 O12 S4 O11 21.6(10) 1_455 . . . ?
Ag5 O12 S4 C12 131.4(8) 1_455 . . . ?
Ag4 O10 S4 O12 -178.4(9) . . . . ?
Ag4 O10 S4 O11 48.5(12) . . . . ?
Ag4 O10 S4 C12 -61.0(11) . . . . ?
Ag6 O11 S4 O12 -99.6(10) 2_545 . . . ?
Ag6 O11 S4 O10 35.7(12) 2_545 . . . ?
Ag6 O11 S4 C12 148.1(9) 2_545 . . . ?
F12 C12 S4 O12 72.8(13) . . . . ?
F10 C12 S4 O12 -173.0(12) . . . . ?
F11 C12 S4 O12 -48.8(15) . . . . ?
F12 C12 S4 O10 -52.6(13) . . . . ?
F10 C12 S4 O10 61.6(14) . . . . ?
F11 C12 S4 O10 -174.2(13) . . . . ?
F12 C12 S4 O11 -169.2(12) . . . . ?
F10 C12 S4 O11 -55.0(14) . . . . ?
F11 C12 S4 O11 69.2(15) . . . . ?
Ag5 O13 S5 O15 -11.1(17) . . . . ?
Ag5 O13 S5 O14 -140.2(12) . . . . ?
Ag5 O13 S5 C13 111.7(14) . . . . ?
F13 C13 S5 O15 173.8(17) . . . . ?
F14 C13 S5 O15 -59.9(19) . . . . ?
F15 C13 S5 O15 56.3(15) . . . . ?
F13 C13 S5 O13 46.6(19) . . . . ?
F14 C13 S5 O13 172.9(17) . . . . ?
F15 C13 S5 O13 -70.9(16) . . . . ?
F13 C13 S5 O14 -68.3(18) . . . . ?
F14 C13 S5 O14 58.0(19) . . . . ?
F15 C13 S5 O14 174.2(14) . . . . ?
Ag2 O18 S6 O16 -70(2) 2 . . . ?
Ag2 O18 S6 O17 63(2) 2 . . . ?
Ag2 O18 S6 C14 175.8(17) 2 . . . ?
Ag6 O16 S6 O18 170.3(8) . . . . ?
Ag6 O16 S6 O17 36.5(11) . . . . ?
Ag6 O16 S6 C14 -76.7(9) . . . . ?
F17 C14 S6 O18 177.5(13) . . . . ?
F18 C14 S6 O18 -50.9(14) . . . . ?
F16 C14 S6 O18 58.9(13) . . . . ?
F17 C14 S6 O16 57.1(14) . . . . ?
F18 C14 S6 O16 -171.4(11) . . . . ?
F16 C14 S6 O16 -61.5(12) . . . . ?
F17 C14 S6 O17 -62.9(14) . . . . ?
F18 C14 S6 O17 68.6(13) . . . . ?
F16 C14 S6 O17 178.5(11) . . . . ?
